data_2102948
loop_
_publ_author_name
'Mir, M.'
'Mascarenhas, Y.P.'
'Mastelaro, V.R.'
'Neves, P.P.'
'Doriguetto, A.C.'
'Garcia, D.'
'Lente, M.H.'
'Eiras, J.A.'

_publ_section_title
;
 X-ray powder diffraction structural characterization of
 Pb~1{-~<i>x</i>}Ba~<i>x~</i>Zr~0.65~Ti~0.35~O~3~ ceramic
;
_journal_coeditor_code KD5005
_journal_issue 5
_journal_name_full 'Acta Crystallographica Section B'
_journal_page_first 713
_journal_page_last 718
_journal_paper_doi 10.1107/S0108768107022197
_journal_volume 63
_journal_year 2007
_chemical_formula_analytical '(Pb0.885 Ba0.097) (Zr0.65 Ti0.35) O3'
_chemical_formula_moiety 'Pb0.9 Ba0.1 Zi0.65 Ti0.35 O3'
_chemical_formula_structural '(Pb0.9 Ba0.1) (Zr0.65 Ti0.35) O3'
_chemical_formula_sum 'Ba0.1 O3 Pb0.9 Ti0.35 Zr0.65'
_chemical_name_common 'Lead Barium Zirconium Titanium Oxide'
_chemical_name_systematic ' Lead Barium Zirconium Titanium Oxide'
_space_group_IT_number 221
_symmetry_cell_setting cubic
_symmetry_space_group_name_Hall '-P 4 2 3'
_symmetry_space_group_name_H-M 'P m -3 m'
_cell_angle_alpha 90.00000
_cell_angle_beta 90.00000
_cell_angle_gamma 90.00000
_cell_length_a 4.10755(3)
_cell_length_b 4.10755(3)
_cell_length_c 4.10755(3)
_cell_measurement_temperature 750
_cell_volume 69.3024(9)
_computing_structure_refinement FULLPROF
_diffrn_ambient_temperature 298
_diffrn_measurement_method 'theta/2theta step scans'
_diffrn_radiation_monochromator Si
_diffrn_radiation_type X-ray
_refine_ls_number_parameters 11
_refine_ls_number_reflns 23
_refine_ls_number_restraints 0
_cod_data_source_file kd5005.cif
_cod_data_source_block PBZT10_750K_cubic
_cod_original_cell_volume 69.3023(7)
_cod_original_sg_symbol_H-M 'P m -3m'
_cod_database_code 2102948

loop_
_symmetry_equiv_pos_as_xyz
x,y,z
x,-y,-z
-x,y,-z
-x,-y,z
y,z,x
-y,-z,x
y,-z,-x
-y,z,-x
z,x,y
-z,x,-y
-z,-x,y
z,-x,-y
y,x,z
-y,x,-z
y,-x,-z
-y,-x,z
z,y,x
-z,-y,x
-z,y,-x
z,-y,-x
x,z,y
x,-z,-y
-x,-z,y
-x,z,-y
-x,-y,-z
-x,y,z
x,-y,z
x,y,-z
-y,-z,-x
y,z,-x
-y,z,x
y,-z,x
-z,-x,-y
z,-x,y
z,x,-y
-z,x,y
-y,-x,-z
y,-x,z
-y,x,z
y,x,-z
-z,-y,-x
z,y,-x
z,-y,x
-z,y,x
-x,-z,-y
-x,z,y
x,z,-y
x,-z,y

loop_
_atom_site_type_symbol
_atom_site_label
_atom_site_fract_x
_atom_site_fract_y
_atom_site_fract_z
_atom_site_U_iso_or_equiv
_atom_site_adp_type
_atom_site_occupancy
Pb Pb1 0.00000 0.00000 0.00000 0.0242(5) Uiso 0.90000
Ba Ba1 0.00000 0.00000 0.00000 0.0242(5) Uiso 0.10000
Zr Zr1 0.50000 0.50000 0.50000 0.00000 Uiso 0.65000
Ti Ti1 0.50000 0.50000 0.50000 0.00000 Uiso 0.35000
O O1 0.50000 0.50000 0.00000 0.030(3) Uiso 1.00000

loop_
_atom_type_symbol
_atom_type_scat_dispersion_real
_atom_type_scat_dispersion_imag
_atom_type_scat_source
pb -4.81800 8.50500 International_Tables_for_Crystallography_Vol.C(1991)_Tables_6.1.1.4_and_6.1.1.5
ba -1.33400 8.46000 International_Tables_for_Crystallography_Vol.C(1991)_Tables_6.1.1.4_and_6.1.1.5
zr -0.31400 2.24500 International_Tables_for_Crystallography_Vol.C(1991)_Tables_6.1.1.4_and_6.1.1.5
ti 0.18900 1.80700 International_Tables_for_Crystallography_Vol.C(1991)_Tables_6.1.1.4_and_6.1.1.5
o 0.04700 0.03200 International_Tables_for_Crystallography_Vol.C(1991)_Tables_6.1.1.4_and_6.1.1.5
